data_4102950
loop_
_publ_author_name
'Natsuko Motokawa'
'Satoshi Matsunaga'
'Shinya Takaishi'
'Hitoshi Miyasaka'
'Masahiro Yamashita'
'Kim R. Dunbar'

_publ_section_title
;
 Reversible Magnetism between an Antiferromagnet and a Ferromagnet Related
 to Solvation/Desolvation in a Robust Layered [Ru2]2TCNQ Charge-Transfer
 System
;
_journal_name_full 'Journal of the American Chemical Society'
_journal_page_first 11943
_journal_page_last 11951
_journal_paper_doi 10.1021/ja102412g
_journal_volume 132
_journal_year 2010
_chemical_formula_moiety 'C71 H42 Cl10 N4 O18 Ru4 '
_chemical_formula_sum 'C71 H42 Cl10 N4 O18 Ru4'
_chemical_formula_weight 1997.94
_space_group_IT_number 2
_symmetry_cell_setting triclinic
_symmetry_Int_Tables_number 2
_symmetry_space_group_name_Hall '-P 1'
_symmetry_space_group_name_H-M 'P -1'
_cell_angle_alpha 83.433(3)
_cell_angle_beta 86.957(3)
_cell_angle_gamma 80.850(3)
_cell_formula_units_Z 1
_cell_length_a 10.1872(15)
_cell_length_b 11.8862(17)
_cell_length_c 15.811(2)
_cell_measurement_reflns_used 5552
_cell_measurement_temperature 103.1
_cell_measurement_theta_max 27.5
_cell_measurement_theta_min 3.1
_cell_volume 1876.6(5)
_computing_cell_refinement CrystalClear
_computing_data_collection CrystalClear
_computing_data_reduction CrystalStructure
_computing_publication_material 'CrystalStructure 3.8'
_computing_structure_refinement CRYSTALS
_computing_structure_solution SIR92
_diffrn_ambient_temperature 103.1
_diffrn_detector_area_resol_mean 7.31
_diffrn_measured_fraction_theta_full 0.971
_diffrn_measured_fraction_theta_max 0.951
_diffrn_measurement_device_type 'Rigaku Saturn'
_diffrn_measurement_method \w
_diffrn_radiation_type 'Mo K\a'
_diffrn_radiation_wavelength 0.71075
_diffrn_reflns_av_R_equivalents 0.016
_diffrn_reflns_limit_h_max 11
_diffrn_reflns_limit_h_min -13
_diffrn_reflns_limit_k_max 15
_diffrn_reflns_limit_k_min -12
_diffrn_reflns_limit_l_max 20
_diffrn_reflns_limit_l_min -20
_diffrn_reflns_number 15143
_diffrn_reflns_theta_full 25.00
_diffrn_reflns_theta_max 25.00
_exptl_absorpt_coefficient_mu 1.217
_exptl_absorpt_correction_T_max 0.964
_exptl_absorpt_correction_T_min 0.848
_exptl_absorpt_correction_type multi-scan
_exptl_absorpt_process_details 'Jacobson, R. (1998) Private communication'
_exptl_crystal_colour darkgreen
_exptl_crystal_density_diffrn 1.768
_exptl_crystal_density_method 'not measured'
_exptl_crystal_description prism
_exptl_crystal_F_000 986.00
_exptl_crystal_size_max 0.15
_exptl_crystal_size_mid 0.14
_exptl_crystal_size_min 0.03
_refine_diff_density_max 3.19
_refine_diff_density_min -1.41
_refine_ls_extinction_method none
_refine_ls_goodness_of_fit_ref 1.007
_refine_ls_hydrogen_treatment refall
_refine_ls_number_parameters 518
_refine_ls_number_reflns 6398
_refine_ls_R_factor_gt 0.0518
_refine_ls_shift/su_max 0.0000
_refine_ls_structure_factor_coef Fsqd
_refine_ls_weighting_details 'w = 1/[0.0040Fo^2^ + 1.0000\s(Fo^2^)]/(4Fo^2^)'
_refine_ls_weighting_scheme calc
_refine_ls_wR_factor_ref 0.1573
_reflns_number_gt 5249
_reflns_number_total 6398
_reflns_threshold_expression F^2^>2.0\s(F^2^)
_cod_data_source_file ja102412g_si_004.cif
_cod_data_source_block '__Ru-o-ClPhCO2-TCNQMeO_cpmp1''
_cod_original_cell_volume 1876.5(5)
_cod_original_formula_sum 'C71 H42 Cl10 N4 O18 Ru4 '
_cod_database_code 4102950

loop_
_symmetry_equiv_pos_site_id
_symmetry_equiv_pos_as_xyz
1 +X,+Y,+Z
2 -X,-Y,-Z

loop_
_atom_site_label
_atom_site_type_symbol
_atom_site_fract_x
_atom_site_fract_y
_atom_site_fract_z
_atom_site_U_iso_or_equiv
_atom_site_adp_type
_atom_site_occupancy
_atom_site_symmetry_multiplicity
_atom_site_calc_flag
_atom_site_refinement_flags
Ru(1) Ru 0.55662(3) 0.92109(3) 0.03706(2) 0.02242(11) Uani 1.00 1 d .
Ru(2) Ru 0.95762(3) 0.51799(3) 0.43362(2) 0.02096(11) Uani 1.00 1 d .
Cl(1) Cl -0.00418(13) 1.12466(13) 0.06142(10) 0.0417(3) Uani 1.00 1 d .
Cl(2) Cl 0.4068(2) 1.1036(2) 0.29301(14) 0.0817(7) Uani 1.00 1 d .
Cl(3) Cl 0.6720(2) 0.4686(2) 0.75155(14) 0.0800(7) Uani 1.00 1 d .
Cl(4) Cl 0.9478(2) 0.1690(2) 0.33615(17) 0.0517(7) Uani 0.60 1 d P
Cl(5) Cl 1.2787(5) 0.0932(4) 0.5858(3) 0.0806(16) Uani 0.40 1 d P
Cl(6) Cl 0.5001(5) 0.4555(5) -0.0405(5) 0.23(2) Uiso 0.25 1 d P
Cl(7) Cl 0.7118(19) 0.3758(14) -0.0498(11) 0.163(7) Uani 0.25 1 d P
Cl(8) Cl 0.6376(11) 0.4809(10) -0.0295(4) 0.179(4) Uani 0.50 1 d P
O(1) O 0.3860(3) 0.8911(2) 0.1004(2) 0.0279(8) Uani 1.00 1 d .
O(2) O 0.2730(3) 1.0462(2) 0.0284(2) 0.0271(8) Uani 1.00 1 d .
O(3) O 0.5918(3) 1.0198(2) 0.1279(2) 0.0297(9) Uani 1.00 1 d .
O(4) O 0.4807(3) 1.1756(2) 0.0553(2) 0.0294(9) Uani 1.00 1 d .
O(5) O 0.7811(3) 0.4738(3) 0.4821(2) 0.0296(9) Uani 1.00 1 d .
O(6) O 0.8637(3) 0.4387(3) 0.6124(2) 0.0295(9) Uani 1.00 1 d .
O(7) O 1.0226(3) 0.3510(3) 0.4148(2) 0.0305(9) Uani 1.00 1 d .
O(8) O 1.1036(3) 0.3146(3) 0.5453(2) 0.0297(9) Uani 1.00 1 d .
O(9) O 0.9409(3) 0.5833(3) -0.1653(2) 0.0314(9) Uani 1.00 1 d .
N(1) N 0.6749(4) 0.7686(3) 0.1054(2) 0.0304(11) Uani 1.00 1 d .
N(2) N 0.8902(3) 0.5518(3) 0.2996(2) 0.0246(10) Uani 1.00 1 d .
C(1) C 0.2773(4) 0.9598(4) 0.0839(3) 0.0260(12) Uani 1.00 1 d .
C(2) C 0.1566(4) 0.9320(4) 0.1318(3) 0.0273(12) Uani 1.00 1 d .
C(3) C 0.1692(5) 0.8293(5) 0.1872(3) 0.0388(15) Uani 1.00 1 d .
C(4) C 0.0630(5) 0.7913(5) 0.2337(4) 0.0438(17) Uani 1.00 1 d .
C(5) C -0.0610(6) 0.8578(5) 0.2260(4) 0.0476(18) Uani 1.00 1 d .
C(6) C -0.0792(5) 0.9609(5) 0.1727(4) 0.0463(17) Uani 1.00 1 d .
C(7) C 0.0299(5) 0.9962(4) 0.1260(3) 0.0362(14) Uani 1.00 1 d .
C(8) C 0.5474(4) 1.1266(4) 0.1174(3) 0.0274(12) Uani 1.00 1 d .
C(9) C 0.5830(5) 1.1983(4) 0.1821(3) 0.0370(14) Uani 1.00 1 d .
C(10) C 0.5306(8) 1.1909(6) 0.2634(4) 0.062(2) Uani 1.00 1 d .
C(11) C 0.5632(12) 1.2603(8) 0.3228(5) 0.102(3) Uani 1.00 1 d .
C(12) C 0.6579(10) 1.3312(7) 0.2980(6) 0.089(3) Uani 1.00 1 d .
C(13) C 0.7118(9) 1.3385(8) 0.2169(7) 0.089(3) Uani 1.00 1 d .
C(14) C 0.6709(7) 1.2729(6) 0.1590(5) 0.067(2) Uani 1.00 1 d .
C(15) C 0.7717(4) 0.4418(4) 0.5608(3) 0.0275(12) Uani 1.00 1 d .
C(16) C 0.6476(4) 0.4013(4) 0.5951(3) 0.0354(14) Uani 1.00 1 d .
C(17) C 0.5721(7) 0.3579(8) 0.5377(5) 0.073(2) Uani 1.00 1 d .
C(18) C 0.4592(7) 0.3106(8) 0.5671(6) 0.085(3) Uani 1.00 1 d .
C(19) C 0.4164(6) 0.3096(6) 0.6485(5) 0.066(2) Uani 1.00 1 d .
C(20) C 0.4843(7) 0.3583(7) 0.7042(6) 0.073(2) Uani 1.00 1 d .
C(21) C 0.5975(6) 0.4052(5) 0.6774(4) 0.0514(19) Uani 1.00 1 d .
C(22) C 1.0787(4) 0.2827(4) 0.4744(3) 0.0272(12) Uani 1.00 1 d .
C(23) C 1.1180(6) 0.1614(4) 0.4591(3) 0.0407(15) Uani 1.00 1 d .
C(24) C 1.0653(8) 0.1141(6) 0.3956(5) 0.066(2) Uani 1.00 1 d .
C(25) C 1.1139(16) -0.0039(11) 0.3851(9) 0.134(5) Uani 1.00 1 d .
C(26) C 1.2137(19) -0.0669(9) 0.4394(15) 0.178(8) Uani 1.00 1 d .
C(27) C 1.2613(19) -0.0132(12) 0.4954(12) 0.165(7) Uani 1.00 1 d .
C(28) C 1.2138(8) 0.0905(7) 0.5089(5) 0.083(2) Uani 1.00 1 d .
C(29) C 0.7607(4) 0.6943(4) 0.1224(2) 0.0245(11) Uani 1.00 1 d .
C(30) C 0.8634(4) 0.6034(3) 0.1403(2) 0.0222(11) Uani 1.00 1 d .
C(31) C 0.8834(4) 0.5718(3) 0.2277(3) 0.0218(11) Uani 1.00 1 d .
C(32) C 0.9351(4) 0.5503(3) 0.0695(2) 0.0227(11) Uani 1.00 1 d .
C(33) C 0.9019(4) 0.5955(4) -0.0140(2) 0.0260(11) Uani 1.00 1 d .
C(34) C 0.9656(4) 0.5452(4) -0.0832(3) 0.0254(11) Uani 1.00 1 d .
C(35) C 0.8383(5) 0.6784(4) -0.1851(3) 0.0336(13) Uani 1.00 1 d .
C(36) C 0.5001(5) 0.4555(5) -0.0405(5) 0.114(16) Uiso 0.50 1 d P
H(1) H 0.2540 0.7836 0.1926 0.047 Uiso 1.00 1 c R
H(2) H 0.0744 0.7207 0.2702 0.054 Uiso 1.00 1 c R
H(3) H -0.1345 0.8317 0.2575 0.059 Uiso 1.00 1 c R
H(4) H -0.1654 1.0077 0.1682 0.057 Uiso 1.00 1 c R
H(5) H 0.5232 1.2577 0.3783 0.126 Uiso 1.00 1 c R
H(6) H 0.6862 1.3754 0.3383 0.113 Uiso 1.00 1 c R
H(7) H 0.7766 1.3894 0.1994 0.113 Uiso 1.00 1 c R
H(8) H 0.7034 1.2796 0.1030 0.083 Uiso 1.00 1 c R
H(9) H 0.5967 0.3608 0.4778 0.093 Uiso 1.00 1 c R
H(10) H 0.4114 0.2786 0.5282 0.107 Uiso 1.00 1 c R
H(11) H 0.3398 0.2752 0.6673 0.082 Uiso 1.00 1 c R
H(12) H 0.4541 0.3593 0.7628 0.087 Uiso 1.00 1 c R
H(13) H 1.0793 -0.0419 0.3445 0.171 Uiso 1.00 1 c R
H(14) H 1.2459 -0.1445 0.4338 0.197 Uiso 1.00 1 c R
H(15) H 1.3291 -0.0561 0.5301 0.182 Uiso 1.00 1 c R
H(16) H 0.8344 0.6607 -0.0232 0.030 Uiso 1.00 1 c R
H(17) H 0.7619 0.6700 -0.1493 0.039 Uiso 1.00 1 c R
H(18) H 0.8148 0.6808 -0.2432 0.039 Uiso 1.00 1 c R
H(19) H 0.8687 0.7476 -0.1774 0.039 Uiso 1.00 1 c R

loop_
_atom_site_aniso_label
_atom_site_aniso_U_11
_atom_site_aniso_U_22
_atom_site_aniso_U_33
_atom_site_aniso_U_12
_atom_site_aniso_U_13
_atom_site_aniso_U_23
Ru(1) 0.0209(2) 0.0205(2) 0.0232(2) 0.00148(16) -0.00032(16) 0.00221(16)
Ru(2) 0.0234(2) 0.0288(2) 0.0103(2) -0.00469(16) -0.00146(15) 0.00071(15)
Cl(1) 0.0302(6) 0.0462(7) 0.0442(8) 0.0028(5) -0.0015(5) 0.0023(6)
Cl(2) 0.1115(17) 0.0861(14) 0.0546(11) -0.0406(13) 0.0258(11) -0.0162(10)
Cl(3) 0.0815(13) 0.1077(16) 0.0605(12) -0.0382(12) 0.0328(10) -0.0335(11)
Cl(4) 0.0681(16) 0.0474(14) 0.0457(14) -0.0179(12) -0.0170(12) -0.0122(11)
Cl(5) 0.105(3) 0.055(2) 0.081(3) 0.018(2) -0.056(3) -0.024(2)
Cl(7) 0.230(17) 0.129(11) 0.167(15) -0.121(12) 0.076(12) -0.083(11)
Cl(8) 0.267(10) 0.224(9) 0.077(4) -0.173(9) -0.036(5) 0.055(5)
O(1) 0.0234(16) 0.0257(17) 0.0314(19) -0.0008(13) 0.0010(13) 0.0052(14)
O(2) 0.0230(16) 0.0275(17) 0.0273(18) 0.0010(13) 0.0028(13) 0.0027(14)
O(3) 0.0301(18) 0.0295(18) 0.0280(19) -0.0006(14) -0.0008(14) -0.0023(14)
O(4) 0.0295(17) 0.0245(17) 0.0322(19) 0.0026(13) -0.0012(14) -0.0031(14)
O(5) 0.0245(17) 0.042(2) 0.0214(18) -0.0066(14) -0.0019(13) 0.0014(15)
O(6) 0.0267(17) 0.042(2) 0.0174(17) -0.0040(14) 0.0048(13) 0.0036(14)
O(7) 0.0386(19) 0.0345(19) 0.0189(17) -0.0054(15) -0.0051(14) -0.0031(14)
O(8) 0.0331(18) 0.0366(19) 0.0195(17) -0.0063(14) -0.0040(14) -0.0003(14)
O(9) 0.0370(18) 0.0361(19) 0.0153(16) 0.0118(14) -0.0031(13) -0.0014(14)
N(1) 0.036(2) 0.030(2) 0.020(2) 0.0070(18) 0.0009(17) 0.0036(17)
N(2) 0.025(2) 0.033(2) 0.015(2) -0.0010(16) -0.0019(15) -0.0010(16)
C(1) 0.026(2) 0.028(2) 0.025(2) -0.0037(19) -0.0029(19) -0.004(2)
C(2) 0.025(2) 0.031(2) 0.028(2) -0.0078(19) -0.0020(19) -0.005(2)
C(3) 0.036(2) 0.041(3) 0.040(3) -0.010(2) 0.001(2) 0.001(2)
C(4) 0.049(3) 0.042(3) 0.044(3) -0.022(2) 0.000(2) 0.002(2)
C(5) 0.041(3) 0.056(3) 0.050(3) -0.023(2) 0.004(2) -0.004(3)
C(6) 0.028(2) 0.060(3) 0.053(3) -0.014(2) 0.004(2) -0.010(3)
C(7) 0.035(2) 0.044(3) 0.033(3) -0.010(2) 0.001(2) -0.008(2)
C(8) 0.024(2) 0.024(2) 0.035(2) -0.0020(18) -0.003(2) -0.006(2)
C(9) 0.042(3) 0.029(2) 0.041(3) -0.003(2) -0.009(2) -0.007(2)
C(10) 0.094(5) 0.053(4) 0.044(4) -0.024(3) -0.018(3) -0.006(3)
C(11) 0.207(11) 0.072(5) 0.036(4) -0.041(6) -0.023(5) -0.012(3)
C(12) 0.130(8) 0.070(5) 0.083(6) -0.048(5) -0.018(5) -0.029(4)
C(13) 0.087(6) 0.076(5) 0.120(8) -0.043(4) 0.003(5) -0.042(5)
C(14) 0.073(4) 0.056(4) 0.078(5) -0.025(3) 0.006(4) -0.021(4)
C(15) 0.023(2) 0.034(2) 0.024(2) -0.0038(19) -0.0013(19) 0.001(2)
C(16) 0.025(2) 0.042(3) 0.039(3) -0.008(2) 0.008(2) 0.000(2)
C(17) 0.053(4) 0.123(7) 0.058(4) -0.051(4) 0.010(3) -0.020(4)
C(18) 0.046(4) 0.119(7) 0.102(7) -0.044(4) -0.000(4) -0.023(5)
C(19) 0.037(3) 0.066(4) 0.101(6) -0.024(3) 0.031(3) -0.028(4)
C(20) 0.061(4) 0.072(5) 0.086(6) -0.018(3) 0.043(4) -0.012(4)
C(21) 0.043(3) 0.056(3) 0.058(4) -0.022(2) 0.016(3) -0.010(3)
C(22) 0.028(2) 0.031(2) 0.023(2) -0.006(2) 0.0015(19) -0.002(2)
C(23) 0.052(3) 0.035(2) 0.034(3) -0.008(2) 0.005(2) -0.003(2)
C(24) 0.088(5) 0.051(4) 0.067(5) -0.035(3) 0.022(4) -0.025(3)
C(25) 0.213(14) 0.097(8) 0.118(10) -0.085(9) 0.075(10) -0.079(8)
C(26) 0.187(16) 0.033(5) 0.27(2) 0.025(8) 0.101(16) 0.047(9)
C(27) 0.211(18) 0.059(8) 0.186(18) 0.056(9) 0.034(13) 0.028(8)
C(28) 0.086(5) 0.073(5) 0.067(5) 0.031(4) 0.010(4) 0.019(4)
C(29) 0.029(2) 0.029(2) 0.014(2) -0.003(2) 0.0007(18) -0.0002(18)
C(30) 0.029(2) 0.022(2) 0.013(2) 0.0004(18) -0.0011(17) -0.0008(17)
C(31) 0.020(2) 0.023(2) 0.023(2) -0.0024(17) -0.0019(17) -0.0074(18)
C(32) 0.025(2) 0.025(2) 0.018(2) -0.0045(18) 0.0016(17) -0.0037(18)
C(33) 0.033(2) 0.026(2) 0.015(2) 0.0049(19) -0.0026(18) -0.0026(18)
C(34) 0.035(2) 0.023(2) 0.016(2) 0.0028(19) -0.0051(18) -0.0013(18)
C(35) 0.050(3) 0.031(2) 0.016(2) 0.007(2) -0.008(2) 0.0000(19)

loop_
_atom_type_symbol
_atom_type_description
_atom_type_scat_dispersion_real
_atom_type_scat_dispersion_imag
_atom_type_scat_source
C C 0.003 0.002
;
International Tables for Crystallography
(1992, Vol. C, Tables 4.2.6.8 and 6.1.1.4)
;
H H 0.000 0.000
;
International Tables for Crystallography
(1992, Vol. C, Table 6.1.1.4)
;
Cl Cl 0.148 0.159
;
International Tables for Crystallography
(1992, Vol. C, Tables 4.2.6.8 and 6.1.1.4)
;
N N 0.006 0.003
;
International Tables for Crystallography
(1992, Vol. C, Tables 4.2.6.8 and 6.1.1.4)
;
O O 0.011 0.006
;
International Tables for Crystallography
(1992, Vol. C, Tables 4.2.6.8 and 6.1.1.4)
;
Ru Ru -1.259 0.836
;
International Tables for Crystallography
(1992, Vol. C, Tables 4.2.6.8 and 6.1.1.4)
;

loop_
_geom_angle_atom_site_label_1
_geom_angle_atom_site_label_2
_geom_angle_atom_site_label_3
_geom_angle
_geom_angle_publ_flag
_geom_angle_site_symmetry_1
_geom_angle_site_symmetry_3
Ru(1) Ru(1) O(1) 89.75(9) yes 2_675 .
Ru(1) Ru(1) O(2) 89.16(8) yes 2_675 2_675
Ru(1) Ru(1) O(3) 89.55(8) yes 2_675 .
Ru(1) Ru(1) O(4) 89.44(8) yes 2_675 2_675
Ru(1) Ru(1) N(1) 177.38(10) yes 2_675 .
O(1) Ru(1) O(2) 178.90(12) yes . 2_675
O(1) Ru(1) O(3) 89.82(14) yes . .
O(1) Ru(1) O(4) 90.14(14) yes . 2_675
O(1) Ru(1) N(1) 92.84(14) yes . .
O(2) Ru(1) O(3) 90.34(14) yes 2_675 .
O(2) Ru(1) O(4) 89.67(14) yes 2_675 2_675
O(2) Ru(1) N(1) 88.24(13) yes 2_675 .
O(3) Ru(1) O(4) 178.99(12) yes . 2_675
O(3) Ru(1) N(1) 90.78(14) yes . .
O(4) Ru(1) N(1) 90.23(14) yes 2_675 .
Ru(2) Ru(2) O(5) 89.98(9) yes 2_766 .
Ru(2) Ru(2) O(6) 88.79(9) yes 2_766 2_766
Ru(2) Ru(2) O(7) 89.07(9) yes 2_766 .
Ru(2) Ru(2) O(8) 89.60(9) yes 2_766 2_766
Ru(2) Ru(2) N(2) 175.72(9) yes 2_766 .
O(5) Ru(2) O(6) 178.77(13) yes . 2_766
O(5) Ru(2) O(7) 89.49(14) yes . .
O(5) Ru(2) O(8) 91.22(14) yes . 2_766
O(5) Ru(2) N(2) 94.03(14) yes . .
O(6) Ru(2) O(7) 90.37(14) yes 2_766 .
O(6) Ru(2) O(8) 88.89(14) yes 2_766 2_766
O(6) Ru(2) N(2) 87.19(13) yes 2_766 .
O(7) Ru(2) O(8) 178.49(14) yes . 2_766
O(7) Ru(2) N(2) 89.48(14) yes . .
O(8) Ru(2) N(2) 91.80(13) yes 2_766 .
C(27) Cl(5) C(28) 38.5(5) yes . .
Cl(6) Cl(6) Cl(7) 102.5(6) yes 2_665 .
Cl(6) Cl(6) Cl(8) 69.2(5) yes 2_665 .
Cl(6) Cl(6) Cl(8) 49.1(4) yes 2_665 2_665
Cl(6) Cl(6) C(36) 0.0(3) yes 2_665 2_665
Cl(7) Cl(6) Cl(8) 39.0(6) yes . .
Cl(7) Cl(6) Cl(8) 146.3(7) yes . 2_665
Cl(7) Cl(6) C(36) 102.5(6) yes . 2_665
Cl(8) Cl(6) Cl(8) 118.3(7) yes . 2_665
Cl(8) Cl(6) C(36) 69.2(5) yes . 2_665
Cl(8) Cl(6) C(36) 49.1(4) yes 2_665 2_665
Cl(6) Cl(7) Cl(8) 42.0(7) yes . .
Cl(6) Cl(8) Cl(6) 61.7(5) yes . 2_665
Cl(6) Cl(8) Cl(7) 99.0(11) yes . .
Cl(6) Cl(8) C(36) 0.0(5) yes . .
Cl(6) Cl(8) C(36) 61.7(5) yes . 2_665
Cl(6) Cl(8) Cl(7) 143.3(10) yes 2_665 .
Cl(6) Cl(8) C(36) 61.7(5) yes 2_665 .
Cl(6) Cl(8) C(36) 0.0(4) yes 2_665 2_665
Cl(7) Cl(8) C(36) 99.0(11) yes . .
Cl(7) Cl(8) C(36) 143.3(10) yes . 2_665
C(36) Cl(8) C(36) 61.7(5) yes . 2_665
Ru(1) O(1) C(1) 119.4(3) yes . .
Ru(1) O(2) C(1) 119.4(2) yes 2_675 .
Ru(1) O(3) C(8) 118.2(3) yes . .
Ru(1) O(4) C(8) 118.3(3) yes 2_675 .
Ru(2) O(5) C(15) 118.0(3) yes . .
Ru(2) O(6) C(15) 118.9(3) yes 2_766 .
Ru(2) O(7) C(22) 119.7(3) yes . .
Ru(2) O(8) C(22) 118.6(2) yes 2_766 .
C(34) O(9) C(35) 119.6(3) yes . .
Ru(1) N(1) C(29) 161.1(3) yes . .
Ru(2) N(2) C(31) 165.4(3) yes . .
O(1) C(1) O(2) 122.2(4) yes . .
O(1) C(1) C(2) 116.5(3) yes . .
O(2) C(1) C(2) 121.3(3) yes . .
C(1) C(2) C(3) 117.2(4) yes . .
C(1) C(2) C(7) 126.1(4) yes . .
C(3) C(2) C(7) 116.7(4) yes . .
C(2) C(3) C(4) 123.1(4) yes . .
C(3) C(4) C(5) 118.3(5) yes . .
C(4) C(5) C(6) 121.1(5) yes . .
C(5) C(6) C(7) 119.2(5) yes . .
Cl(1) C(7) C(2) 123.1(4) yes . .
Cl(1) C(7) C(6) 115.3(4) yes . .
C(2) C(7) C(6) 121.7(5) yes . .
O(3) C(8) O(4) 124.5(4) yes . .
O(3) C(8) C(9) 117.0(4) yes . .
O(4) C(8) C(9) 118.5(4) yes . .
C(8) C(9) C(10) 121.9(5) yes . .
C(8) C(9) C(14) 118.9(5) yes . .
C(10) C(9) C(14) 119.2(6) yes . .
Cl(2) C(10) C(9) 120.2(5) yes . .
Cl(2) C(10) C(11) 118.3(6) yes . .
C(9) C(10) C(11) 121.1(7) yes . .
C(10) C(11) C(12) 117.9(8) yes . .
C(11) C(12) C(13) 121.3(9) yes . .
C(12) C(13) C(14) 118.7(9) yes . .
C(9) C(14) C(13) 121.7(8) yes . .
O(5) C(15) O(6) 124.2(4) yes . .
O(5) C(15) C(16) 118.2(4) yes . .
O(6) C(15) C(16) 117.5(4) yes . .
C(15) C(16) C(17) 117.1(5) yes . .
C(15) C(16) C(21) 125.8(5) yes . .
C(17) C(16) C(21) 117.1(5) yes . .
C(16) C(17) C(18) 120.0(7) yes . .
C(17) C(18) C(19) 121.6(9) yes . .
C(18) C(19) C(20) 119.1(7) yes . .
C(19) C(20) C(21) 120.9(8) yes . .
Cl(3) C(21) C(16) 121.8(5) yes . .
Cl(3) C(21) C(20) 117.2(6) yes . .
C(16) C(21) C(20) 121.0(7) yes . .
O(7) C(22) O(8) 122.9(4) yes . .
O(7) C(22) C(23) 117.7(4) yes . .
O(8) C(22) C(23) 119.4(4) yes . .
C(22) C(23) C(24) 122.4(5) yes . .
C(22) C(23) C(28) 120.2(6) yes . .
C(24) C(23) C(28) 117.3(6) yes . .
Cl(4) C(24) C(23) 128.5(5) yes . .
Cl(4) C(24) C(25) 113.8(8) yes . .
C(23) C(24) C(25) 117.5(8) yes . .
C(24) C(25) C(26) 119.7(13) yes . .
C(25) C(26) C(27) 118.1(12) yes . .
Cl(5) C(27) C(26) 163.1(15) yes . .
Cl(5) C(27) C(28) 43.5(7) yes . .
C(26) C(27) C(28) 122.8(16) yes . .
Cl(5) C(28) C(23) 137.7(7) yes . .
Cl(5) C(28) C(27) 98.0(10) yes . .
C(23) C(28) C(27) 124.1(12) yes . .
N(1) C(29) C(30) 178.1(5) yes . .
C(29) C(30) C(31) 114.4(3) yes . .
C(29) C(30) C(32) 118.4(3) yes . .
C(31) C(30) C(32) 127.2(3) yes . .
N(2) C(31) C(30) 174.5(4) yes . .
C(30) C(32) C(33) 118.8(3) yes . .
C(30) C(32) C(34) 121.2(4) yes . 2_765
C(33) C(32) C(34) 120.0(4) yes . 2_765
C(32) C(33) C(34) 120.4(4) yes . .
O(9) C(34) C(32) 115.9(4) yes . 2_765
O(9) C(34) C(33) 124.5(3) yes . .
C(32) C(34) C(33) 119.6(4) yes 2_765 .
Cl(6) C(36) Cl(8) 69.2(5) yes 2_665 .
Cl(6) C(36) Cl(8) 49.1(4) yes 2_665 2_665
Cl(6) C(36) C(36) 0.0(3) yes 2_665 2_665
Cl(8) C(36) Cl(8) 118.3(7) yes . 2_665
Cl(8) C(36) C(36) 69.2(5) yes . 2_665
Cl(8) C(36) C(36) 49.1(4) yes 2_665 2_665
C(2) C(3) H(1) 118.8 no . .
C(4) C(3) H(1) 118.1 no . .
C(3) C(4) H(2) 121.2 no . .
C(5) C(4) H(2) 120.5 no . .
C(4) C(5) H(3) 118.6 no . .
C(6) C(5) H(3) 120.3 no . .
C(5) C(6) H(4) 121.0 no . .
C(7) C(6) H(4) 119.8 no . .
C(10) C(11) H(5) 120.9 no . .
C(12) C(11) H(5) 121.2 no . .
C(11) C(12) H(6) 119.5 no . .
C(13) C(12) H(6) 119.2 no . .
C(12) C(13) H(7) 121.0 no . .
C(14) C(13) H(7) 120.3 no . .
C(9) C(14) H(8) 118.6 no . .
C(13) C(14) H(8) 119.7 no . .
C(16) C(17) H(9) 121.1 no . .
C(18) C(17) H(9) 118.9 no . .
C(17) C(18) H(10) 119.1 no . .
C(19) C(18) H(10) 119.3 no . .
C(18) C(19) H(11) 119.9 no . .
C(20) C(19) H(11) 121.0 no . .
C(19) C(20) H(12) 120.2 no . .
C(21) C(20) H(12) 118.9 no . .
C(24) C(25) H(13) 121.6 no . .
C(26) C(25) H(13) 118.7 no . .
C(25) C(26) H(14) 120.8 no . .
C(27) C(26) H(14) 121.1 no . .
Cl(5) C(27) H(15) 76.9 no . .
C(26) C(27) H(15) 116.9 no . .
C(28) C(27) H(15) 120.1 no . .
C(32) C(33) H(16) 119.7 no . .
C(34) C(33) H(16) 119.8 no . .
O(9) C(35) H(17) 109.7 no . .
O(9) C(35) H(18) 109.5 no . .
O(9) C(35) H(19) 109.9 no . .
H(17) C(35) H(18) 108.8 no . .
H(17) C(35) H(19) 109.8 no . .
H(18) C(35) H(19) 109.1 no . .

loop_
_geom_bond_atom_site_label_1
_geom_bond_atom_site_label_2
_geom_bond_distance
_geom_bond_publ_flag
_geom_bond_site_symmetry_2
Ru(1) Ru(1) 2.2750(4) yes 2_675
Ru(1) O(1) 2.021(3) yes .
Ru(1) O(2) 2.041(3) yes 2_675
Ru(1) O(3) 2.035(3) yes .
Ru(1) O(4) 2.045(3) yes 2_675
Ru(1) N(1) 2.214(3) yes .
Ru(2) Ru(2) 2.2812(4) yes 2_766
Ru(2) O(5) 2.040(3) yes .
Ru(2) O(6) 2.044(3) yes 2_766
Ru(2) O(7) 2.040(3) yes .
Ru(2) O(8) 2.049(3) yes 2_766
Ru(2) N(2) 2.235(3) yes .
Cl(1) C(7) 1.733(5) yes .
Cl(2) C(10) 1.769(8) yes .
Cl(3) C(21) 1.732(8) yes .
Cl(4) C(24) 1.573(8) yes .
Cl(5) C(27) 2.05(2) yes .
Cl(5) C(28) 1.421(11) yes .
Cl(6) Cl(6) 1.750(11) yes 2_665
Cl(6) Cl(7) 2.218(19) yes .
Cl(6) Cl(8) 1.501(13) yes .
Cl(6) Cl(8) 1.858(11) yes 2_665
Cl(6) C(36) 1.750(11) yes 2_665
Cl(7) Cl(8) 1.41(2) yes .
Cl(8) C(36) 1.501(13) yes .
Cl(8) C(36) 1.858(11) yes 2_665
O(1) C(1) 1.286(5) yes .
O(2) C(1) 1.268(5) yes .
O(3) C(8) 1.274(5) yes .
O(4) C(8) 1.257(5) yes .
O(5) C(15) 1.263(5) yes .
O(6) C(15) 1.269(6) yes .
O(7) C(22) 1.268(5) yes .
O(8) C(22) 1.275(6) yes .
O(9) C(34) 1.348(5) yes .
O(9) C(35) 1.431(5) yes .
N(1) C(29) 1.158(5) yes .
N(2) C(31) 1.138(6) yes .
C(1) C(2) 1.472(6) yes .
C(2) C(3) 1.411(7) yes .
C(2) C(7) 1.394(6) yes .
C(3) C(4) 1.382(8) yes .
C(4) C(5) 1.383(8) yes .
C(5) C(6) 1.398(8) yes .
C(6) C(7) 1.395(8) yes .
C(8) C(9) 1.497(8) yes .
C(9) C(10) 1.364(9) yes .
C(9) C(14) 1.366(10) yes .
C(10) C(11) 1.403(13) yes .
C(11) C(12) 1.393(16) yes .
C(12) C(13) 1.367(15) yes .
C(13) C(14) 1.387(15) yes .
C(15) C(16) 1.478(7) yes .
C(16) C(17) 1.410(11) yes .
C(16) C(21) 1.375(9) yes .
C(17) C(18) 1.394(12) yes .
C(18) C(19) 1.335(13) yes .
C(19) C(20) 1.377(13) yes .
C(20) C(21) 1.385(10) yes .
C(22) C(23) 1.477(7) yes .
C(23) C(24) 1.377(10) yes .
C(23) C(28) 1.396(10) yes .
C(24) C(25) 1.437(15) yes .
C(25) C(26) 1.43(2) yes .
C(26) C(27) 1.30(3) yes .
C(27) C(28) 1.287(17) yes .
C(29) C(30) 1.395(6) yes .
C(30) C(31) 1.406(6) yes .
C(30) C(32) 1.455(6) yes .
C(32) C(33) 1.405(6) yes .
C(32) C(34) 1.400(6) yes 2_765
C(33) C(34) 1.388(6) yes .
C(36) C(36) 1.750(11) yes 2_665
C(3) H(1) 0.947 no .
C(4) H(2) 0.957 no .
C(5) H(3) 0.950 no .
C(6) H(4) 0.964 no .
C(11) H(5) 0.947 no .
C(12) H(6) 0.953 no .
C(13) H(7) 0.974 no .
C(14) H(8) 0.928 no .
C(17) H(9) 0.965 no .
C(18) H(10) 0.951 no .
C(19) H(11) 0.956 no .
C(20) H(12) 0.962 no .
C(25) H(13) 0.940 no .
C(26) H(14) 0.941 no .
C(27) H(15) 0.950 no .
C(33) H(16) 0.954 no .
C(35) H(17) 0.950 no .
C(35) H(18) 0.958 no .
C(35) H(19) 0.946 no .

loop_
_geom_contact_atom_site_label_1
_geom_contact_atom_site_label_2
_geom_contact_distance
_geom_contact_site_symmetry_2
Cl(1) C(7) 3.477(6) 2_575
Cl(3) Cl(7) 3.233(17) 1_556
Cl(3) Cl(8) 3.479(7) 1_556
Cl(3) C(35) 3.491(6) 1_556
Cl(4) C(12) 3.304(10) 1_545
Cl(4) C(13) 3.386(10) 1_545
Cl(5) C(18) 3.379(11) 1_655
Cl(5) C(19) 3.383(10) 1_655
Cl(6) O(4) 3.526(7) 1_545
Cl(7) Cl(3) 3.233(17) 1_554
Cl(7) C(3) 3.482(18) 2_665
Cl(7) C(14) 3.414(19) 1_545
Cl(7) C(33) 3.60(2) .
Cl(7) C(34) 3.50(2) .
Cl(8) Cl(3) 3.479(7) 1_554
Cl(8) C(33) 3.237(13) .
Cl(8) C(34) 3.583(13) .
O(3) C(6) 3.408(6) 1_655
O(4) Cl(6) 3.526(7) 1_565
O(4) C(36) 3.526(7) 1_565
O(5) C(18) 3.304(9) 2_666
O(5) C(19) 3.538(8) 2_666
O(6) C(4) 3.461(6) 2_666
N(2) C(19) 3.398(7) 2_666
C(3) Cl(7) 3.482(18) 2_665
C(4) O(6) 3.461(6) 2_666
C(4) C(31) 3.429(8) 1_455
C(5) C(29) 3.453(8) 1_455
C(5) C(31) 3.531(8) 1_455
C(6) O(3) 3.408(6) 1_455
C(7) Cl(1) 3.477(6) 2_575
C(12) Cl(4) 3.304(10) 1_565
C(13) Cl(4) 3.386(10) 1_565
C(13) C(31) 3.530(11) 1_565
C(14) Cl(7) 3.414(19) 1_565
C(17) C(17) 3.561(12) 2_666
C(18) Cl(5) 3.379(11) 1_455
C(18) O(5) 3.304(9) 2_666
C(19) Cl(5) 3.383(10) 1_455
C(19) O(5) 3.538(8) 2_666
C(19) N(2) 3.398(7) 2_666
C(29) C(5) 3.453(8) 1_655
C(31) C(4) 3.429(8) 1_655
C(31) C(5) 3.531(8) 1_655
C(31) C(13) 3.530(11) 1_545
C(33) Cl(7) 3.60(2) .
C(33) Cl(8) 3.237(13) .
C(34) Cl(7) 3.50(2) .
C(34) Cl(8) 3.583(13) .
C(35) Cl(3) 3.491(6) 1_554
C(36) O(4) 3.526(7) 1_545
Cl(1) H(8) 3.320 1_455
Cl(3) H(1) 3.014 2_666
Cl(3) H(2) 3.176 2_666
Cl(3) H(17) 3.276 1_556
Cl(3) H(18) 3.116 1_556
Cl(4) H(6) 3.324 1_545
Cl(4) H(7) 3.497 1_545
Cl(5) H(3) 2.967 2_666
Cl(5) H(10) 2.805 1_655
Cl(5) H(11) 2.807 1_655
Cl(6) H(8) 3.442 1_545
Cl(6) H(8) 3.552 2_675
Cl(6) H(12) 3.513 1_554
Cl(7) H(1) 3.081 2_665
Cl(7) H(8) 2.555 1_545
Cl(8) H(8) 3.010 1_545
Cl(8) H(16) 3.167 .
Cl(8) H(17) 3.150 .
O(2) H(4) 3.510 2_575
O(3) H(4) 2.565 1_655
O(5) H(6) 2.945 1_545
O(5) H(10) 3.260 2_666
O(6) H(2) 2.524 2_666
O(8) H(2) 3.373 2_666
O(8) H(3) 3.397 2_666
O(8) H(10) 3.098 1_655
O(8) H(11) 3.108 1_655
O(9) H(7) 2.961 2_775
N(1) H(3) 3.389 1_655
N(1) H(11) 3.571 2_666
N(1) H(12) 2.828 2_666
N(2) H(2) 2.942 1_655
N(2) H(3) 3.289 1_655
N(2) H(6) 3.171 1_545
N(2) H(7) 3.030 1_545
N(2) H(11) 2.929 2_666
C(2) H(13) 3.451 1_465
C(3) H(13) 3.091 1_465
C(4) H(13) 2.821 1_465
C(5) H(13) 2.882 1_465
C(6) H(13) 3.227 1_465
C(7) H(13) 3.485 1_465
C(8) H(4) 3.143 1_655
C(9) H(4) 3.156 1_655
C(11) H(9) 2.905 1_565
C(11) H(10) 3.536 1_565
C(12) H(9) 2.927 1_565
C(14) H(4) 3.314 1_655
C(15) H(2) 3.410 2_666
C(15) H(14) 3.558 2_756
C(16) H(9) 3.583 2_666
C(16) H(14) 3.149 2_756
C(17) H(5) 3.004 1_545
C(17) H(6) 3.298 1_545
C(17) H(9) 3.497 2_666
C(17) H(14) 2.899 2_756
C(18) H(5) 3.135 1_545
C(18) H(14) 3.322 2_756
C(20) H(1) 3.320 2_666
C(20) H(6) 3.373 2_676
C(21) H(1) 3.122 2_666
C(21) H(2) 3.539 2_666
C(21) H(6) 3.570 2_676
C(22) H(10) 3.530 1_655
C(28) H(10) 3.286 1_655
C(29) H(3) 3.156 1_655
C(29) H(11) 3.468 2_666
C(29) H(12) 2.871 2_666
C(30) H(2) 3.585 1_655
C(30) H(3) 3.460 1_655
C(30) H(7) 2.864 1_545
C(30) H(12) 3.490 2_666
C(31) H(2) 2.979 1_655
C(31) H(3) 3.154 1_655
C(31) H(6) 3.568 1_545
C(31) H(7) 2.666 1_545
C(31) H(11) 3.196 2_666
C(31) H(12) 3.405 2_666
C(32) H(7) 3.196 1_545
C(34) H(7) 3.269 2_775
C(36) H(8) 3.442 1_545
C(36) H(8) 3.552 2_675
C(36) H(12) 3.513 1_554
H(1) Cl(3) 3.014 2_666
H(1) Cl(7) 3.081 2_665
H(1) C(20) 3.320 2_666
H(1) C(21) 3.122 2_666
H(1) H(12) 3.251 2_666
H(1) H(13) 3.571 1_465
H(2) Cl(3) 3.176 2_666
H(2) O(6) 2.524 2_666
H(2) O(8) 3.373 2_666
H(2) N(2) 2.942 1_455
H(2) C(15) 3.410 2_666
H(2) C(21) 3.539 2_666
H(2) C(30) 3.585 1_455
H(2) C(31) 2.979 1_455
H(2) H(13) 3.187 1_465
H(3) Cl(5) 2.967 2_666
H(3) O(8) 3.397 2_666
H(3) N(1) 3.389 1_455
H(3) N(2) 3.289 1_455
H(3) C(29) 3.156 1_455
H(3) C(30) 3.460 1_455
H(3) C(31) 3.154 1_455
H(3) H(11) 2.764 2_566
H(3) H(13) 3.275 1_465
H(4) O(2) 3.510 2_575
H(4) O(3) 2.565 1_455
H(4) C(8) 3.143 1_455
H(4) C(9) 3.156 1_455
H(4) C(14) 3.314 1_455
H(4) H(8) 3.361 1_455
H(5) C(17) 3.004 1_565
H(5) C(18) 3.135 1_565
H(5) H(9) 2.323 1_565
H(5) H(10) 2.595 1_565
H(6) Cl(4) 3.324 1_565
H(6) O(5) 2.945 1_565
H(6) N(2) 3.171 1_565
H(6) C(17) 3.298 1_565
H(6) C(20) 3.373 2_676
H(6) C(21) 3.570 2_676
H(6) C(31) 3.568 1_565
H(6) H(9) 2.340 1_565
H(6) H(12) 3.493 2_676
H(7) Cl(4) 3.497 1_565
H(7) O(9) 2.961 2_775
H(7) N(2) 3.030 1_565
H(7) C(30) 2.864 1_565
H(7) C(31) 2.666 1_565
H(7) C(32) 3.196 1_565
H(7) C(34) 3.269 2_775
H(7) H(12) 3.581 2_676
H(8) Cl(1) 3.320 1_655
H(8) Cl(6) 3.442 1_565
H(8) Cl(6) 3.552 2_675
H(8) Cl(7) 2.555 1_565
H(8) Cl(8) 3.010 1_565
H(8) C(36) 3.442 1_565
H(8) C(36) 3.552 2_675
H(8) H(4) 3.361 1_655
H(9) C(11) 2.905 1_545
H(9) C(12) 2.927 1_545
H(9) C(16) 3.583 2_666
H(9) C(17) 3.497 2_666
H(9) H(5) 2.323 1_545
H(9) H(6) 2.340 1_545
H(9) H(14) 3.040 2_756
H(9) H(15) 3.596 2_756
H(10) Cl(5) 2.805 1_455
H(10) O(5) 3.260 2_666
H(10) O(8) 3.098 1_455
H(10) C(11) 3.536 1_545
H(10) C(22) 3.530 1_455
H(10) C(28) 3.286 1_455
H(10) H(5) 2.595 1_545
H(10) H(15) 3.592 2_756
H(11) Cl(5) 2.807 1_455
H(11) O(8) 3.108 1_455
H(11) N(1) 3.571 2_666
H(11) N(2) 2.929 2_666
H(11) C(29) 3.468 2_666
H(11) C(31) 3.196 2_666
H(11) H(3) 2.764 2_566
H(12) Cl(6) 3.513 1_556
H(12) N(1) 2.828 2_666
H(12) C(29) 2.871 2_666
H(12) C(30) 3.490 2_666
H(12) C(31) 3.405 2_666
H(12) C(36) 3.513 1_556
H(12) H(1) 3.251 2_666
H(12) H(6) 3.493 2_676
H(12) H(7) 3.581 2_676
H(13) C(2) 3.451 1_645
H(13) C(3) 3.091 1_645
H(13) C(4) 2.821 1_645
H(13) C(5) 2.882 1_645
H(13) C(6) 3.227 1_645
H(13) C(7) 3.485 1_645
H(13) H(1) 3.571 1_645
H(13) H(2) 3.187 1_645
H(13) H(3) 3.275 1_645
H(14) C(15) 3.558 2_756
H(14) C(16) 3.149 2_756
H(14) C(17) 2.899 2_756
H(14) C(18) 3.322 2_756
H(14) H(9) 3.040 2_756
H(15) H(9) 3.596 2_756
H(15) H(10) 3.592 2_756
H(16) Cl(8) 3.167 .
H(17) Cl(3) 3.276 1_554
H(17) Cl(8) 3.150 .
H(18) Cl(3) 3.116 1_554
